data_4129518
loop_
_publ_author_name
'Mackay, Emily G.'
'Newton, Christopher G.'
'Toombs-Ruane, Henry'
'Lindeboom, Erik Jan'
'Fallon, Thomas'
'Willis, Anthony C.'
'Paddon-Row, Michael N'
'Sherburn, Michael S.'

_publ_section_title
;
 [5]Radialene.
;
_journal_issue 46
_journal_name_full 'Journal of the American Chemical Society'
_journal_page_first 14653
_journal_page_last 14659
_journal_paper_doi 10.1021/jacs.5b07445
_journal_volume 137
_journal_year 2015
_chemical_compound_source local
_chemical_formula_moiety 'C15 H8 Cl2 Fe2 O7'
_chemical_formula_sum 'C15 H8 Cl2 Fe2 O7'
_chemical_formula_weight 482.82
_space_group_IT_number 2
_space_group_name_Hall '-P 1'
_space_group_name_H-M_alt 'P -1'
_symmetry_cell_setting triclinic
_symmetry_space_group_name_H-M 'P -1'
_atom_sites_solution_hydrogens geom
_atom_sites_solution_primary direct
_audit_creation_date 12-06-15
_audit_creation_method CRYSTALS_ver_14.11
_audit_update_record
; 
2012-06-15 - Report on C15 H8 Cl2 Fe2 O7
             by Anthony C. Willis 
             for Thomas Fallon and Mick Sherburn 
2012-06-18 - passes checkcif tests with minor warnings 
;
_cell_angle_alpha 72.8865(10)
_cell_angle_beta 88.6388(13)
_cell_angle_gamma 84.8980(13)
_cell_formula_units_Z 4
_cell_length_a 11.7552(2)
_cell_length_b 12.7186(3)
_cell_length_c 12.7193(3)
_cell_measurement_reflns_used 32492
_cell_measurement_temperature 200
_cell_measurement_theta_max 30
_cell_measurement_theta_min 2.6
_cell_volume 1810.25(7)
_computing_cell_refinement 'DENZO/SCALEPACK (Otwinowski & Minor, 1997)'
_computing_data_collection 'COLLECT (Nonius, 2001).'
_computing_data_reduction 'DENZO/SCALEPACK (Otwinowski & Minor, 1997)'
_computing_molecular_graphics
;  
ORTEP-II (Johnson 1976) in teXsan (MSC, 1992-1997) 
;
_computing_publication_material 'CRYSTALS (Betteridge et al., 2003)'
_computing_structure_refinement 'CRYSTALS (Betteridge et al., 2003)'
_computing_structure_solution 'SIR92 (Altomare et al., 1994)'
_diffrn_ambient_temperature 200
_diffrn_measured_fraction_theta_full 0.998
_diffrn_measured_fraction_theta_max 0.998
_diffrn_measurement_device Area
_diffrn_measurement_device_type 'Nonius KappaCCD'
_diffrn_measurement_method ' \f and \w scans with CCD '
_diffrn_radiation_monochromator graphite
_diffrn_radiation_type 'Mo K\a'
_diffrn_radiation_wavelength 0.71073
_diffrn_reflns_av_R_equivalents 0.041
_diffrn_reflns_limit_h_max 16
_diffrn_reflns_limit_h_min 0
_diffrn_reflns_limit_k_max 17
_diffrn_reflns_limit_k_min -17
_diffrn_reflns_limit_l_max 17
_diffrn_reflns_limit_l_min -17
_diffrn_reflns_number 48967
_diffrn_reflns_theta_full 30.045
_diffrn_reflns_theta_max 30.045
_diffrn_reflns_theta_min 2.554
_diffrn_standards_number 0
_exptl_absorpt_coefficient_mu 1.931
_exptl_absorpt_correction_T_max 0.926
_exptl_absorpt_correction_T_min 0.778
_exptl_absorpt_correction_type multi-scan
_exptl_absorpt_process_details 'DENZO/SCALEPACK (Otwinowski & Minor, 1997)'
_exptl_crystal_colour yellow
_exptl_crystal_density_diffrn 1.771
_exptl_crystal_density_method 'not measured'
_exptl_crystal_description needle
_exptl_crystal_F_000 960
_exptl_crystal_size_max 0.330
_exptl_crystal_size_mid 0.080
_exptl_crystal_size_min 0.040
_refine_diff_density_max 0.91
_refine_diff_density_min -1.01
_refine_ls_extinction_coef 46(5)
_refine_ls_extinction_method 'Larson (1970), Equation 22'
_refine_ls_goodness_of_fit_ref 0.9797
_refine_ls_hydrogen_treatment refxyz
_refine_ls_matrix_type full
_refine_ls_number_parameters 518
_refine_ls_number_reflns 10580
_refine_ls_number_restraints 0
_refine_ls_R_factor_all 0.0631
_refine_ls_R_factor_gt 0.0364
_refine_ls_shift/su_max 0.0029866
_refine_ls_shift/su_mean 0.0004735
_refine_ls_structure_factor_coef Fsqd
_refine_ls_weighting_details
;
 Method= Modified Sheldrick 
 w=1/[\s^2^(F^2^) + ( 0.03P)^2^ + 1.71P] 
 ,where P=(max(Fo^2^,0) + 2Fc^2^)/3 
;
_refine_ls_weighting_scheme calc
_refine_ls_wR_factor_all 0.0809
_refine_ls_wR_factor_gt 0.0701
_refine_ls_wR_factor_ref 0.0809
_reflns_limit_h_max 16
_reflns_limit_h_min -16
_reflns_limit_k_max 17
_reflns_limit_k_min -16
_reflns_limit_l_max 17
_reflns_limit_l_min 0
_reflns_number_gt 7691
_reflns_number_total 10580
_reflns_threshold_expression I>2.0\s(I)
_oxford_diffrn_Wilson_B_factor 2.44
_oxford_diffrn_Wilson_scale 10.23
_oxford_refine_ls_r_factor_ref 0.0631
_oxford_refine_ls_scale 0.32395(19)
_oxford_reflns_number_all 10580
_oxford_reflns_threshold_expression_ref I>-10.0\s(I)
_oxford_structure_analysis_title '6151447 she1217a'
_cod_data_source_file ja5b07445_si_001.cif
_cod_data_source_block she1217a
_cod_depositor_comments
;
The following automatic conversions were performed:

data item '_symmetry_cell_setting' value 'Triclinic' was changed to
'triclinic' in accordance with the
/home/saulius/struct/COD-crude-data/automatic-downloads/DataCite-retrospective/ACS/depositions/lib/dictionaries/cif_core.dic
dictionary named 'cif_core.dic' version 2.4.2 last updated on
2011-04-26.

Automatic conversion script
Id: cif_fix_values 6909 2019-04-08 15:41:33Z antanas 
;
_cod_original_sg_symbol_H-M 'P -1 '
_cod_database_code 4129518

loop_
_symmetry_equiv_pos_as_xyz
x,y,z
-x,-y,-z

loop_
_atom_site_label
_atom_site_type_symbol
_atom_site_fract_x
_atom_site_fract_y
_atom_site_fract_z
_atom_site_U_iso_or_equiv
_atom_site_occupancy
_atom_site_adp_type
Fe13 Fe 0.91576(3) 0.17974(3) 0.60224(3) 0.0284 1.0000 Uani
Fe20 Fe 0.85823(3) 0.25503(3) 1.06798(3) 0.0291 1.0000 Uani
Fe43 Fe 0.58677(3) 0.85293(3) 0.22966(3) 0.0289 1.0000 Uani
Fe50 Fe 0.64987(3) 0.68986(3) 0.73389(3) 0.0278 1.0000 Uani
Cl1 Cl 0.75755(6) 0.41611(6) 0.60678(6) 0.0466 1.0000 Uani
Cl12 Cl 0.96668(5) 0.43749(5) 0.84628(5) 0.0386 1.0000 Uani
Cl31 Cl 0.74642(5) 0.60693(5) 0.29919(5) 0.0398 1.0000 Uani
Cl42 Cl 0.48873(5) 0.56581(5) 0.59740(5) 0.0354 1.0000 Uani
O7 O 0.74872(13) 0.22269(16) 0.82524(14) 0.0415 1.0000 Uani
O15 O 0.72780(18) 0.2027(3) 0.4479(2) 0.0846 1.0000 Uani
O17 O 1.10225(14) 0.08404(15) 0.49249(15) 0.0421 1.0000 Uani
O19 O 0.8336(2) -0.02305(19) 0.7505(2) 0.0713 1.0000 Uani
O22 O 0.91043(18) 0.1340(2) 1.29850(16) 0.0623 1.0000 Uani
O24 O 0.7764(2) 0.47761(19) 1.0765(2) 0.0670 1.0000 Uani
O26 O 0.62075(16) 0.2050(2) 1.05296(17) 0.0582 1.0000 Uani
O37 O 0.76201(13) 0.72570(16) 0.47042(14) 0.0415 1.0000 Uani
O45 O 0.78005(14) 0.87151(16) 0.07589(14) 0.0440 1.0000 Uani
O47 O 0.39624(17) 0.97449(19) 0.08710(17) 0.0615 1.0000 Uani
O49 O 0.6676(2) 1.02299(17) 0.3153(2) 0.0634 1.0000 Uani
O52 O 0.6516(2) 0.7828(2) 0.91850(19) 0.0720 1.0000 Uani
O54 O 0.65059(18) 0.45521(16) 0.85976(16) 0.0531 1.0000 Uani
O56 O 0.89786(14) 0.67594(17) 0.69369(15) 0.0475 1.0000 Uani
C2 C 0.88760(19) 0.3355(2) 0.61999(19) 0.0328 1.0000 Uani
C3 C 0.9584(2) 0.3431(2) 0.5269(2) 0.0383 1.0000 Uani
C4 C 0.92142(17) 0.25805(18) 0.72100(17) 0.0262 1.0000 Uani
C5 C 1.02881(18) 0.1952(2) 0.71947(19) 0.0306 1.0000 Uani
C6 C 0.84917(18) 0.23614(18) 0.82346(17) 0.0273 1.0000 Uani
C8 C 0.91576(17) 0.22288(18) 0.92702(17) 0.0262 1.0000 Uani
C9 C 0.9211(2) 0.1218(2) 1.01520(19) 0.0332 1.0000 Uani
C10 C 0.97571(18) 0.30755(19) 0.94479(18) 0.0288 1.0000 Uani
C11 C 1.0311(2) 0.2900(2) 1.0468(2) 0.0361 1.0000 Uani
C14 C 0.8005(2) 0.1939(3) 0.5081(2) 0.0478 1.0000 Uani
C16 C 1.02908(19) 0.1214(2) 0.53367(19) 0.0324 1.0000 Uani
C18 C 0.8653(2) 0.0556(2) 0.6924(2) 0.0428 1.0000 Uani
C21 C 0.8864(2) 0.1818(2) 1.2106(2) 0.0415 1.0000 Uani
C23 C 0.8092(2) 0.3915(2) 1.0745(2) 0.0431 1.0000 Uani
C25 C 0.7129(2) 0.2247(2) 1.0566(2) 0.0391 1.0000 Uani
C32 C 0.61636(19) 0.68504(18) 0.29611(19) 0.0299 1.0000 Uani
C33 C 0.5433(2) 0.7047(2) 0.2043(2) 0.0367 1.0000 Uani
C34 C 0.58331(17) 0.73579(19) 0.37937(17) 0.0282 1.0000 Uani
C35 C 0.4754(2) 0.7999(2) 0.36055(19) 0.0351 1.0000 Uani
C36 C 0.65882(18) 0.73394(18) 0.47394(18) 0.0282 1.0000 Uani
C38 C 0.59671(17) 0.75211(18) 0.57343(17) 0.0263 1.0000 Uani
C39 C 0.6220(2) 0.8418(2) 0.6148(2) 0.0357 1.0000 Uani
C40 C 0.51700(17) 0.68250(18) 0.63463(18) 0.0271 1.0000 Uani
C41 C 0.47023(19) 0.7015(2) 0.7313(2) 0.0347 1.0000 Uani
C44 C 0.70460(19) 0.86457(19) 0.13463(19) 0.0316 1.0000 Uani
C46 C 0.4713(2) 0.9292(2) 0.1411(2) 0.0425 1.0000 Uani
C48 C 0.6354(2) 0.9576(2) 0.2810(2) 0.0399 1.0000 Uani
C51 C 0.6522(2) 0.7468(2) 0.8473(2) 0.0434 1.0000 Uani
C53 C 0.6533(2) 0.5453(2) 0.8102(2) 0.0356 1.0000 Uani
C55 C 0.8014(2) 0.6810(2) 0.70631(19) 0.0343 1.0000 Uani
H31 H 1.037(3) 0.343(2) 0.535(2) 0.0461 1.0000 Uiso
H32 H 0.926(2) 0.385(2) 0.453(2) 0.0463 1.0000 Uiso
H51 H 1.092(2) 0.232(2) 0.683(2) 0.0360 1.0000 Uiso
H52 H 1.044(2) 0.132(2) 0.785(2) 0.0362 1.0000 Uiso
H91 H 0.995(2) 0.089(2) 1.049(2) 0.0401 1.0000 Uiso
H92 H 0.870(2) 0.070(2) 1.007(2) 0.0399 1.0000 Uiso
H111 H 1.053(2) 0.354(2) 1.066(2) 0.0421 1.0000 Uiso
H112 H 1.078(2) 0.222(2) 1.077(2) 0.0422 1.0000 Uiso
H331 H 0.579(2) 0.685(2) 0.137(2) 0.0441 1.0000 Uiso
H332 H 0.462(2) 0.701(2) 0.218(2) 0.0443 1.0000 Uiso
H351 H 0.457(2) 0.847(2) 0.408(2) 0.0419 1.0000 Uiso
H352 H 0.412(2) 0.770(2) 0.337(2) 0.0423 1.0000 Uiso
H391 H 0.688(2) 0.879(2) 0.585(2) 0.0423 1.0000 Uiso
H392 H 0.558(2) 0.887(2) 0.630(2) 0.0426 1.0000 Uiso
H411 H 0.442(2) 0.777(2) 0.729(2) 0.0411 1.0000 Uiso
H412 H 0.433(2) 0.643(2) 0.780(2) 0.0409 1.0000 Uiso

loop_
_atom_site_aniso_label
_atom_site_aniso_U_11
_atom_site_aniso_U_22
_atom_site_aniso_U_33
_atom_site_aniso_U_23
_atom_site_aniso_U_13
_atom_site_aniso_U_12
Fe13 0.02306(15) 0.04008(19) 0.02632(16) -0.01626(14) 0.00085(11) -0.00276(12)
Fe20 0.02884(16) 0.03740(18) 0.02334(16) -0.01298(13) 0.00076(12) -0.00102(13)
Fe43 0.02595(16) 0.03348(18) 0.02444(16) -0.00355(13) -0.00143(12) -0.00368(12)
Fe50 0.02720(16) 0.03434(18) 0.02434(16) -0.01217(13) 0.00022(12) -0.00354(12)
Cl1 0.0439(3) 0.0476(4) 0.0426(4) -0.0100(3) 0.0011(3) 0.0147(3)
Cl12 0.0452(3) 0.0339(3) 0.0369(3) -0.0083(2) -0.0001(2) -0.0113(2)
Cl31 0.0381(3) 0.0358(3) 0.0469(4) -0.0154(3) 0.0021(2) -0.0007(2)
Cl42 0.0375(3) 0.0376(3) 0.0337(3) -0.0116(2) -0.0001(2) -0.0134(2)
O7 0.0269(8) 0.0702(13) 0.0336(9) -0.0226(9) 0.0044(7) -0.0126(8)
O15 0.0383(11) 0.165(3) 0.0731(16) -0.0765(18) -0.0230(11) 0.0209(14)
O17 0.0346(9) 0.0481(11) 0.0498(11) -0.0245(9) 0.0114(8) -0.0045(8)
O19 0.0863(17) 0.0551(14) 0.0760(16) -0.0201(12) 0.0345(13) -0.0306(12)
O22 0.0614(13) 0.0901(17) 0.0269(10) -0.0063(10) -0.0034(9) 0.0022(12)
O24 0.0674(14) 0.0576(14) 0.0900(18) -0.0476(13) -0.0053(12) 0.0102(11)
O26 0.0355(10) 0.0964(17) 0.0527(12) -0.0341(12) 0.0116(9) -0.0200(10)
O37 0.0227(8) 0.0726(13) 0.0304(9) -0.0167(9) 0.0007(6) -0.0060(8)
O45 0.0302(9) 0.0624(12) 0.0357(10) -0.0080(9) 0.0037(7) -0.0074(8)
O47 0.0408(11) 0.0715(15) 0.0530(13) 0.0099(11) -0.0134(9) 0.0051(10)
O49 0.0758(15) 0.0426(12) 0.0785(16) -0.0261(11) -0.0066(12) -0.0104(10)
O52 0.0716(15) 0.108(2) 0.0608(14) -0.0613(15) 0.0039(11) -0.0148(13)
O54 0.0624(13) 0.0413(11) 0.0477(12) 0.0005(9) -0.0096(9) -0.0066(9)
O56 0.0287(9) 0.0663(13) 0.0411(10) -0.0059(9) -0.0011(7) -0.0031(8)
C2 0.0314(11) 0.0368(13) 0.0318(12) -0.0139(10) 0.0012(9) 0.0010(9)
C3 0.0396(13) 0.0425(14) 0.0299(13) -0.0071(11) 0.0054(10) -0.0017(11)
C4 0.0255(10) 0.0353(12) 0.0225(10) -0.0146(9) 0.0015(8) -0.0061(8)
C5 0.0242(10) 0.0449(14) 0.0250(11) -0.0130(10) -0.0002(8) -0.0051(9)
C6 0.0262(10) 0.0329(12) 0.0260(11) -0.0133(9) 0.0015(8) -0.0042(8)
C8 0.0245(10) 0.0310(11) 0.0259(11) -0.0130(9) 0.0033(8) -0.0024(8)
C9 0.0390(13) 0.0300(12) 0.0311(12) -0.0107(10) 0.0014(10) 0.0003(10)
C10 0.0254(10) 0.0366(12) 0.0253(11) -0.0107(9) 0.0013(8) -0.0027(8)
C11 0.0310(12) 0.0469(15) 0.0342(13) -0.0174(11) -0.0048(9) -0.0038(10)
C14 0.0297(12) 0.081(2) 0.0436(15) -0.0379(15) 0.0001(11) 0.0050(12)
C16 0.0303(11) 0.0397(13) 0.0297(12) -0.0132(10) 0.0010(9) -0.0065(9)
C18 0.0402(14) 0.0486(16) 0.0476(15) -0.0249(13) 0.0101(11) -0.0125(12)
C21 0.0358(13) 0.0607(17) 0.0287(13) -0.0153(12) 0.0021(10) -0.0005(11)
C23 0.0392(13) 0.0551(17) 0.0435(15) -0.0275(13) -0.0002(11) -0.0038(12)
C25 0.0382(13) 0.0517(15) 0.0302(12) -0.0168(11) 0.0083(10) -0.0050(11)
C32 0.0301(11) 0.0281(11) 0.0308(12) -0.0059(9) 0.0018(9) -0.0082(9)
C33 0.0377(13) 0.0428(14) 0.0313(13) -0.0102(11) -0.0021(10) -0.0136(10)
C34 0.0244(10) 0.0354(12) 0.0219(10) -0.0026(9) 0.0012(8) -0.0083(8)
C35 0.0260(11) 0.0492(15) 0.0266(12) -0.0051(10) 0.0000(9) -0.0053(10)
C36 0.0261(10) 0.0307(11) 0.0250(11) -0.0031(9) 0.0005(8) -0.0057(8)
C38 0.0245(10) 0.0312(11) 0.0212(10) -0.0051(8) -0.0029(8) 0.0001(8)
C39 0.0369(13) 0.0334(13) 0.0389(14) -0.0133(11) 0.0018(10) -0.0060(10)
C40 0.0213(10) 0.0334(11) 0.0274(11) -0.0103(9) -0.0004(8) -0.0016(8)
C41 0.0265(11) 0.0460(15) 0.0317(12) -0.0126(11) 0.0052(9) -0.0012(10)
C44 0.0286(11) 0.0364(12) 0.0274(11) -0.0045(9) -0.0055(9) -0.0054(9)
C46 0.0381(13) 0.0486(15) 0.0339(13) -0.0015(11) 0.0025(10) -0.0052(11)
C48 0.0403(13) 0.0339(13) 0.0412(14) -0.0047(11) 0.0023(11) -0.0023(10)
C51 0.0388(13) 0.0588(17) 0.0407(14) -0.0258(13) 0.0011(11) -0.0086(12)
C53 0.0312(12) 0.0445(15) 0.0307(12) -0.0104(11) -0.0045(9) -0.0027(10)
C55 0.0377(13) 0.0381(13) 0.0255(11) -0.0069(10) -0.0050(9) -0.0022(10)

loop_
_atom_type_symbol
_atom_type_scat_dispersion_real
_atom_type_scat_dispersion_imag
_atom_type_scat_Cromer_Mann_a1
_atom_type_scat_Cromer_Mann_b1
_atom_type_scat_Cromer_Mann_a2
_atom_type_scat_Cromer_Mann_b2
_atom_type_scat_Cromer_Mann_a3
_atom_type_scat_Cromer_Mann_b3
_atom_type_scat_Cromer_Mann_a4
_atom_type_scat_Cromer_Mann_b4
_atom_type_scat_Cromer_Mann_c
_atom_type_scat_source
C 0.0033 0.0016 2.3100 20.8439 1.0200 10.2075 1.5886 0.5687 0.8650 51.6512 0.2156 'International Tables Vol C 4.2.6.8 and 6.1.1.4'
H 0.0000 0.0000 0.4930 10.5109 0.3229 26.1257 0.1402 3.1424 0.0408 57.7998 0.0030 'International Tables Vol C 4.2.6.8 and 6.1.1.4'
Cl 0.1484 0.1585 11.4604 0.0104 7.1964 1.1662 6.2556 18.5194 1.6455 47.7784 -9.5574 'International Tables Vol C 4.2.6.8 and 6.1.1.4'
Fe 0.3463 0.8444 11.7695 4.7611 7.3573 0.3072 3.5222 15.3535 2.3045 76.8805 1.0369 'International Tables Vol C 4.2.6.8 and 6.1.1.4'
O 0.0106 0.0060 3.0485 13.2771 2.2868 5.7011 1.5463 0.3239 0.8670 32.9089 0.2508 'International Tables Vol C 4.2.6.8 and 6.1.1.4'

loop_
_geom_angle_atom_site_label_1
_geom_angle_atom_site_label_2
_geom_angle_atom_site_label_3
_geom_angle
_geom_angle_publ_flag
C2 Fe13 C3 39.64(9) yes
C2 Fe13 C4 40.23(9) yes
C3 Fe13 C4 71.51(9) yes
C2 Fe13 C5 71.03(9) yes
C3 Fe13 C5 80.26(10) yes
C4 Fe13 C5 40.68(8) yes
C2 Fe13 C14 96.14(11) yes
C3 Fe13 C14 92.54(13) yes
C4 Fe13 C14 126.16(10) yes
C5 Fe13 C14 166.51(11) yes
C2 Fe13 C16 130.37(10) yes
C3 Fe13 C16 92.87(10) yes
C4 Fe13 C16 130.61(9) yes
C5 Fe13 C16 91.50(9) yes
C14 Fe13 C16 100.31(11) yes
C2 Fe13 C18 126.13(10) yes
C3 Fe13 C18 165.63(11) yes
C4 Fe13 C18 95.09(10) yes
C5 Fe13 C18 93.01(11) yes
C14 Fe13 C18 91.36(14) yes
C16 Fe13 C18 100.03(11) yes
C8 Fe20 C9 40.79(9) yes
C8 Fe20 C10 40.25(8) yes
C9 Fe20 C10 71.20(9) yes
C8 Fe20 C11 71.94(9) yes
C9 Fe20 C11 81.28(10) yes
C10 Fe20 C11 39.57(9) yes
C8 Fe20 C21 131.31(10) yes
C9 Fe20 C21 93.08(11) yes
C10 Fe20 C21 127.60(10) yes
C11 Fe20 C21 89.81(11) yes
C8 Fe20 C23 123.32(11) yes
C9 Fe20 C23 164.11(11) yes
C10 Fe20 C23 95.35(11) yes
C11 Fe20 C23 93.76(11) yes
C21 Fe20 C23 102.04(12) yes
C8 Fe20 C25 96.37(10) yes
C9 Fe20 C25 91.64(11) yes
C10 Fe20 C25 128.83(10) yes
C11 Fe20 C25 168.00(10) yes
C21 Fe20 C25 100.29(12) yes
C23 Fe20 C25 90.48(12) yes
C32 Fe43 C33 39.70(9) yes
C32 Fe43 C34 40.66(9) yes
C33 Fe43 C34 71.76(9) yes
C32 Fe43 C35 70.97(10) yes
C33 Fe43 C35 79.71(11) yes
C34 Fe43 C35 40.55(9) yes
C32 Fe43 C44 94.65(10) yes
C33 Fe43 C44 92.65(11) yes
C34 Fe43 C44 124.43(9) yes
C35 Fe43 C44 164.68(10) yes
C32 Fe43 C46 128.36(11) yes
C33 Fe43 C46 90.47(11) yes
C34 Fe43 C46 130.26(10) yes
C35 Fe43 C46 91.61(10) yes
C44 Fe43 C46 101.79(11) yes
C32 Fe43 C48 127.30(10) yes
C33 Fe43 C48 166.74(11) yes
C34 Fe43 C48 95.64(10) yes
C35 Fe43 C48 93.46(11) yes
C44 Fe43 C48 91.21(11) yes
C46 Fe43 C48 101.14(12) yes
C38 Fe50 C39 40.93(9) yes
C38 Fe50 C40 40.02(8) yes
C39 Fe50 C40 71.34(9) yes
C38 Fe50 C41 71.72(9) yes
C39 Fe50 C41 81.42(11) yes
C40 Fe50 C41 39.62(9) yes
C38 Fe50 C51 133.76(11) yes
C39 Fe50 C51 95.00(12) yes
C40 Fe50 C51 130.41(10) yes
C41 Fe50 C51 92.28(11) yes
C38 Fe50 C53 123.47(10) yes
C39 Fe50 C53 164.13(10) yes
C40 Fe50 C53 93.73(10) yes
C41 Fe50 C53 90.46(11) yes
C51 Fe50 C53 98.95(12) yes
C38 Fe50 C55 96.97(9) yes
C39 Fe50 C55 92.61(10) yes
C40 Fe50 C55 128.55(9) yes
C41 Fe50 C55 168.01(10) yes
C51 Fe50 C55 98.62(11) yes
C53 Fe50 C55 92.73(11) yes
Cl1 C2 Fe13 127.05(13) yes
Cl1 C2 C3 119.98(19) yes
Fe13 C2 C3 72.44(14) yes
Cl1 C2 C4 121.20(17) yes
Fe13 C2 C4 69.44(13) yes
C3 C2 C4 118.7(2) yes
Fe13 C3 C2 67.92(14) yes
Fe13 C3 H31 106.7(17) no
C2 C3 H31 118.5(18) no
Fe13 C3 H32 119.5(16) no
C2 C3 H32 117.7(16) no
H31 C3 H32 117(2) no
C2 C4 Fe13 70.33(12) yes
C2 C4 C5 115.36(19) yes
Fe13 C4 C5 71.12(12) yes
C2 C4 C6 123.67(19) yes
Fe13 C4 C6 125.43(15) yes
C5 C4 C6 120.9(2) yes
C4 C5 Fe13 68.20(11) yes
C4 C5 H51 119.2(15) no
Fe13 C5 H51 108.9(15) no
C4 C5 H52 114.5(15) no
Fe13 C5 H52 118.4(15) no
H51 C5 H52 118(2) no
C4 C6 O7 124.01(19) yes
C4 C6 C8 113.80(17) yes
O7 C6 C8 122.0(2) yes
C6 C8 Fe20 127.77(14) yes
C6 C8 C9 121.30(19) yes
Fe20 C8 C9 70.75(13) yes
C6 C8 C10 123.2(2) yes
Fe20 C8 C10 70.71(12) yes
C9 C8 C10 115.5(2) yes
C8 C9 Fe20 68.46(12) yes
C8 C9 H91 119.5(16) no
Fe20 C9 H91 111.9(16) no
C8 C9 H92 113.9(16) no
Fe20 C9 H92 119.4(16) no
H91 C9 H92 116(2) no
Cl12 C10 C8 119.19(16) yes
Cl12 C10 Fe20 124.99(12) yes
C8 C10 Fe20 69.04(12) yes
Cl12 C10 C11 120.99(18) yes
C8 C10 C11 119.4(2) yes
Fe20 C10 C11 72.13(14) yes
Fe20 C11 C10 68.29(13) yes
Fe20 C11 H111 117.5(16) no
C10 C11 H111 118.2(16) no
Fe20 C11 H112 107.9(16) no
C10 C11 H112 118.7(16) no
H111 C11 H112 116(2) no
O15 C14 Fe13 179.6(2) yes
Fe13 C16 O17 178.4(2) yes
O19 C18 Fe13 179.4(3) yes
Fe20 C21 O22 176.0(2) yes
Fe20 C23 O24 178.2(2) yes
Fe20 C25 O26 177.8(2) yes
Cl31 C32 Fe43 126.43(12) yes
Cl31 C32 C33 119.05(19) yes
Fe43 C32 C33 72.37(14) yes
Cl31 C32 C34 122.57(17) yes
Fe43 C32 C34 69.40(12) yes
C33 C32 C34 118.3(2) yes
Fe43 C33 C32 67.93(13) yes
Fe43 C33 H331 116.8(15) no
C32 C33 H331 115.4(15) no
Fe43 C33 H332 107.2(16) no
C32 C33 H332 118.0(17) no
H331 C33 H332 120(2) no
C32 C34 Fe43 69.95(12) yes
C32 C34 C35 114.5(2) yes
Fe43 C34 C35 71.08(13) yes
C32 C34 C36 123.98(19) yes
Fe43 C34 C36 122.85(15) yes
C35 C34 C36 121.3(2) yes
C34 C35 Fe43 68.37(12) yes
C34 C35 H351 116.4(15) no
Fe43 C35 H351 118.6(16) no
C34 C35 H352 119.2(16) no
Fe43 C35 H352 109.9(16) no
H351 C35 H352 116(2) no
C34 C36 O37 123.8(2) yes
C34 C36 C38 115.15(18) yes
O37 C36 C38 120.9(2) yes
C36 C38 Fe50 126.29(14) yes
C36 C38 C39 120.4(2) yes
Fe50 C38 C39 70.60(13) yes
C36 C38 C40 123.87(19) yes
Fe50 C38 C40 70.24(12) yes
C39 C38 C40 115.6(2) yes
C38 C39 Fe50 68.47(13) yes
C38 C39 H391 116.3(16) no
Fe50 C39 H391 117.3(16) no
C38 C39 H392 116.5(16) no
Fe50 C39 H392 113.3(16) no
H391 C39 H392 116(2) no
Cl42 C40 C38 119.14(16) yes
Cl42 C40 Fe50 124.95(11) yes
C38 C40 Fe50 69.74(12) yes
Cl42 C40 C41 120.94(18) yes
C38 C40 C41 119.6(2) yes
Fe50 C40 C41 71.98(13) yes
Fe50 C41 C40 68.40(12) yes
Fe50 C41 H411 108.3(16) no
C40 C41 H411 118.4(16) no
Fe50 C41 H412 118.1(16) no
C40 C41 H412 116.6(16) no
H411 C41 H412 117(2) no
Fe43 C44 O45 179.0(2) yes
Fe43 C46 O47 177.6(2) yes
O49 C48 Fe43 178.7(2) yes
Fe50 C51 O52 178.8(2) yes
Fe50 C53 O54 176.9(2) yes
Fe50 C55 O56 176.8(2) yes

loop_
_geom_bond_atom_site_label_1
_geom_bond_atom_site_label_2
_geom_bond_distance
_geom_bond_publ_flag
Fe13 C2 2.056(2) yes
Fe13 C3 2.116(3) yes
Fe13 C4 2.045(2) yes
Fe13 C5 2.084(2) yes
Fe13 C14 1.791(3) yes
Fe13 C16 1.799(2) yes
Fe13 C18 1.796(3) yes
Fe20 C8 2.041(2) yes
Fe20 C9 2.071(2) yes
Fe20 C10 2.062(2) yes
Fe20 C11 2.113(2) yes
Fe20 C21 1.802(3) yes
Fe20 C23 1.804(3) yes
Fe20 C25 1.803(3) yes
Fe43 C32 2.053(2) yes
Fe43 C33 2.111(3) yes
Fe43 C34 2.046(2) yes
Fe43 C35 2.082(2) yes
Fe43 C44 1.804(2) yes
Fe43 C46 1.802(3) yes
Fe43 C48 1.786(3) yes
Fe50 C38 2.051(2) yes
Fe50 C39 2.079(3) yes
Fe50 C40 2.057(2) yes
Fe50 C41 2.104(2) yes
Fe50 C51 1.796(3) yes
Fe50 C53 1.806(3) yes
Fe50 C55 1.808(2) yes
Cl1 C2 1.746(2) yes
Cl12 C10 1.752(2) yes
Cl31 C32 1.742(2) yes
Cl42 C40 1.745(2) yes
O7 C6 1.207(3) yes
O15 C14 1.137(3) yes
O17 C16 1.136(3) yes
O19 C18 1.142(3) yes
O22 C21 1.133(3) yes
O24 C23 1.136(3) yes
O26 C25 1.138(3) yes
O37 C36 1.209(3) yes
O45 C44 1.139(3) yes
O47 C46 1.135(3) yes
O49 C48 1.141(3) yes
O52 C51 1.128(3) yes
O54 C53 1.137(3) yes
O56 C55 1.140(3) yes
C2 C3 1.416(3) yes
C2 C4 1.410(3) yes
C3 H31 0.93(3) no
C3 H32 1.00(3) no
C4 C5 1.436(3) yes
C4 C6 1.508(3) yes
C5 H51 0.95(3) no
C5 H52 0.98(3) no
C6 C8 1.507(3) yes
C8 C9 1.433(3) yes
C8 C10 1.412(3) yes
C9 H91 0.98(3) no
C9 H92 0.96(3) no
C10 C11 1.414(3) yes
C11 H111 0.97(3) no
C11 H112 0.97(3) no
C32 C33 1.415(3) yes
C32 C34 1.424(3) yes
C33 H331 1.03(3) no
C33 H332 0.96(3) no
C34 C35 1.431(3) yes
C34 C36 1.505(3) yes
C35 H351 0.99(3) no
C35 H352 0.95(3) no
C36 C38 1.512(3) yes
C38 C39 1.444(3) yes
C38 C40 1.405(3) yes
C39 H391 0.96(3) no
C39 H392 0.96(3) no
C40 C41 1.411(3) yes
C41 H411 0.98(3) no
C41 H412 0.95(3) no

loop_
_geom_contact_atom_site_label_1
_geom_contact_atom_site_label_2
_geom_contact_distance
_geom_contact_site_symmetry_2
_geom_contact_publ_flag
Cl1 Cl42 3.5269(9) . no
Cl1 O54 3.580(2) . no
Cl1 C53 3.590(3) . no
Cl12 O56 3.129(2) . no
Cl12 C55 3.519(2) . no
Cl12 O24 3.549(3) 2_767 no
Cl42 Cl42 3.368(1) 2_666 no
Cl42 C32 3.408(2) 2_666 no
O7 O47 3.076(3) 2_666 no
O7 O54 3.225(3) . no
O7 C46 3.310(3) 2_666 no
O7 C33 3.474(3) 2_666 no
O15 O22 3.071(4) 1_554 no
O15 C40 3.164(3) 2_666 no
O15 C41 3.196(3) 2_666 no
O15 O49 3.344(5) 1_545 no
O15 C35 3.366(3) 2_666 no
O15 C21 3.574(4) 1_554 no
O17 O37 3.165(3) 2_766 no
O17 O22 3.240(2) 2_757 no
O17 C16 3.252(3) 2_756 no
O17 O22 3.266(3) 1_554 no
O17 O56 3.267(2) 2_766 no
O17 O17 3.322(4) 2_756 no
O17 C18 3.335(4) 2_756 no
O17 O19 3.452(3) 2_756 no
O17 C55 3.553(3) 2_766 no
O17 C39 3.583(3) 2_766 no
O17 O49 3.585(3) 2_766 no
O19 O22 3.333(3) 2_757 no
O19 O47 3.484(3) 2_666 no
O19 O52 3.586(3) 1_545 no
O22 C14 3.196(4) 1_556 no
O22 O49 3.271(3) 1_546 no
O22 C16 3.286(3) 1_556 no
O22 C16 3.346(3) 2_757 no
O22 C18 3.391(3) 2_757 no
O22 O56 3.472(3) 2_767 no
O24 O54 3.256(4) . no
O24 C53 3.550(4) . no
O26 O52 3.209(3) 2_667 no
O26 O47 3.304(4) 2_666 no
O26 C41 3.412(4) 2_667 no
O26 O54 3.441(3) . no
O26 O49 3.480(3) 1_546 no
O26 C51 3.492(3) 2_667 no
O26 C48 3.592(3) 1_546 no
O37 C16 3.256(3) 2_766 no
O37 C3 3.323(3) 2_766 no
O37 C5 3.409(3) 2_766 no
O45 O52 3.056(3) 1_554 no
O45 O47 3.086(2) 2_675 no
O45 C5 3.344(3) 2_766 no
O45 C11 3.535(3) 2_766 no
O45 C10 3.557(3) 2_766 no
O45 C9 3.593(3) 1_564 no
O47 O52 3.068(4) 2_676 no
O47 C44 3.143(3) 2_675 no
O47 C46 3.222(3) 2_675 no
O47 O47 3.234(4) 2_675 no
O49 C21 3.413(3) 1_564 no
O49 C25 3.589(3) 1_564 no
O52 C44 3.302(4) 1_556 no
O54 C23 3.204(3) . no
O54 C25 3.284(3) . no
O54 C33 3.447(4) 2_666 no
O56 C3 3.300(3) 2_766 no
O56 C16 3.411(3) 2_766 no
O56 C11 3.580(3) 2_767 no
C5 C44 3.587(3) 2_766 no
C9 C9 3.583(5) 2_757 no
C16 C16 3.563(6) 2_756 no
C46 C46 3.589(5) 2_675 no

loop_
_geom_torsion_atom_site_label_1
_geom_torsion_atom_site_label_2
_geom_torsion_atom_site_label_3
_geom_torsion_atom_site_label_4
_geom_torsion
_geom_torsion_publ_flag
Fe13 C2 C4 C5 56.6(2) no
Fe13 C2 C4 C6 -120.1(2) no
Fe13 C3 C2 Cl1 -123.2(2) no
Fe13 C3 C2 C4 53.6(2) no
Fe13 C4 C2 Cl1 121.7(2) no
Fe13 C4 C2 C3 -55.0(2) no
Fe13 C4 C6 O7 -42.3(3) no
Fe13 C4 C6 C8 132.9(2) no
Fe13 C5 C4 C2 -56.2(2) no
Fe13 C5 C4 C6 120.6(2) no
Fe20 C8 C6 O7 -32.1(3) no
Fe20 C8 C6 C4 152.6(2) no
Fe20 C8 C10 Cl12 -119.3(2) no
Fe20 C8 C10 C11 53.6(2) no
Fe20 C9 C8 C6 -123.2(2) no
Fe20 C9 C8 C10 56.3(2) no
Fe20 C10 C8 C6 123.1(2) no
Fe20 C10 C8 C9 -56.4(2) no
Fe20 C11 C10 Cl12 120.6(2) no
Fe20 C11 C10 C8 -52.2(2) no
Fe43 C32 C34 C35 56.9(2) no
Fe43 C32 C34 C36 -116.8(2) no
Fe43 C33 C32 Cl31 -122.4(2) no
Fe43 C33 C32 C34 53.8(2) no
Fe43 C34 C32 Cl31 120.9(2) no
Fe43 C34 C32 C33 -55.3(2) no
Fe43 C34 C36 O37 -59.8(3) no
Fe43 C34 C36 C38 115.7(2) no
Fe43 C35 C34 C32 -56.3(2) no
Fe43 C35 C34 C36 117.6(2) no
Fe50 C38 C36 O37 -34.2(3) no
Fe50 C38 C36 C34 150.2(2) no
Fe50 C38 C40 Cl42 -119.6(1) no
Fe50 C38 C40 C41 53.9(2) no
Fe50 C39 C38 C36 -121.4(2) no
Fe50 C39 C38 C40 55.5(2) no
Fe50 C40 C38 C36 121.1(2) no
Fe50 C40 C38 C39 -55.7(2) no
Fe50 C41 C40 Cl42 120.5(1) no
Fe50 C41 C40 C38 -52.9(2) no
Cl1 C2 Fe13 C3 114.7(2) no
Cl1 C2 Fe13 C4 -114.2(2) no
Cl1 C2 Fe13 C5 -147.6(2) no
Cl1 C2 Fe13 C14 28.1(2) no
Cl1 C2 Fe13 C16 137.3(1) no
Cl1 C2 Fe13 C18 -68.1(2) no
Cl1 C2 C4 C5 178.3(2) no
Cl1 C2 C4 C6 1.6(4) no
Cl12 C10 Fe20 C8 111.7(2) no
Cl12 C10 Fe20 C9 145.0(2) no
Cl12 C10 Fe20 C11 -115.7(2) no
Cl12 C10 Fe20 C21 -136.0(2) no
Cl12 C10 Fe20 C23 -26.3(2) no
Cl12 C10 Fe20 C25 68.6(2) no
Cl12 C10 C8 C6 3.8(3) no
Cl12 C10 C8 C9 -175.7(2) no
Cl31 C32 Fe43 C33 113.5(2) no
Cl31 C32 Fe43 C34 -115.9(2) no
Cl31 C32 Fe43 C35 -149.6(2) no
Cl31 C32 Fe43 C44 24.9(2) no
Cl31 C32 Fe43 C46 134.0(2) no
Cl31 C32 Fe43 C48 -70.2(2) no
Cl31 C32 C34 C35 177.8(2) no
Cl31 C32 C34 C36 4.1(3) no
Cl42 C40 Fe50 C38 112.0(2) no
Cl42 C40 Fe50 C39 145.1(2) no
Cl42 C40 Fe50 C41 -115.6(2) no
Cl42 C40 Fe50 C51 -134.5(1) no
Cl42 C40 Fe50 C53 -29.4(2) no
Cl42 C40 Fe50 C55 67.1(2) no
Cl42 C40 C38 C36 1.5(3) no
Cl42 C40 C38 C39 -175.2(1) no
O7 C6 C4 C2 46.4(4) no
O7 C6 C4 C5 -130.2(3) no
O7 C6 C8 C9 56.9(3) no
O7 C6 C8 C10 -122.6(3) no
O37 C36 C34 C32 26.9(3) no
O37 C36 C34 C35 -146.4(2) no
O37 C36 C38 C39 53.1(3) no
O37 C36 C38 C40 -123.5(2) no
C2 Fe13 C4 C5 -127.1(2) no
C2 Fe13 C4 C6 117.9(2) no
C2 Fe13 C5 C4 33.0(1) no
C2 C3 Fe13 C4 -30.9(1) no
C2 C3 Fe13 C5 -71.9(1) no
C2 C3 Fe13 C14 96.6(2) no
C2 C3 Fe13 C16 -162.9(1) no
C2 C3 Fe13 C18 -8.9(5) no
C2 C4 Fe13 C3 30.4(1) no
C2 C4 Fe13 C5 127.1(2) no
C2 C4 Fe13 C14 -48.8(2) no
C2 C4 Fe13 C16 107.9(1) no
C2 C4 Fe13 C18 -144.2(1) no
C2 C4 C6 C8 -138.4(2) no
C3 Fe13 C2 C4 -131.1(2) no
C3 Fe13 C4 C5 -96.6(1) no
C3 Fe13 C4 C6 148.4(2) no
C3 Fe13 C5 C4 72.9(1) no
C3 C2 Fe13 C4 131.1(2) no
C3 C2 Fe13 C5 97.8(1) no
C3 C2 Fe13 C14 -86.5(2) no
C3 C2 Fe13 C16 22.6(2) no
C3 C2 Fe13 C18 177.3(1) no
C3 C2 C4 C5 1.6(4) no
C3 C2 C4 C6 -175.1(2) no
C4 C2 Fe13 C5 -33.4(1) no
C4 C2 Fe13 C14 142.3(1) no
C4 C2 Fe13 C16 -108.5(2) no
C4 C2 Fe13 C18 46.1(2) no
C4 C5 Fe13 C14 14.4(5) no
C4 C5 Fe13 C16 165.5(1) no
C4 C5 Fe13 C18 -94.3(1) no
C4 C6 C8 C9 -118.4(2) no
C4 C6 C8 C10 62.1(3) no
C5 Fe13 C4 C6 -115.0(2) no
C5 C4 Fe13 C14 -175.9(2) no
C5 C4 Fe13 C16 -19.2(2) no
C5 C4 Fe13 C18 88.7(1) no
C5 C4 C6 C8 45.0(3) no
C6 C4 Fe13 C14 69.1(2) no
C6 C4 Fe13 C16 -134.2(2) no
C6 C4 Fe13 C18 -26.3(2) no
C6 C8 Fe20 C9 115.2(2) no
C6 C8 Fe20 C10 -117.5(2) no
C6 C8 Fe20 C11 -147.1(2) no
C6 C8 Fe20 C21 139.8(2) no
C6 C8 Fe20 C23 -64.7(2) no
C6 C8 Fe20 C25 30.1(2) no
C6 C8 C10 C11 176.7(2) no
C8 Fe20 C10 C11 -132.6(2) no
C8 Fe20 C11 C10 30.0(1) no
C8 C9 Fe20 C10 -32.9(1) no
C8 C9 Fe20 C11 -72.4(1) no
C8 C9 Fe20 C21 -161.8(1) no
C8 C9 Fe20 C23 0.4(4) no
C8 C9 Fe20 C25 97.9(1) no
C8 C10 Fe20 C9 33.3(1) no
C8 C10 Fe20 C11 132.6(2) no
C8 C10 Fe20 C21 112.3(2) no
C8 C10 Fe20 C23 -138.0(1) no
C8 C10 Fe20 C25 -43.1(2) no
C9 Fe20 C8 C10 -127.3(2) no
C9 Fe20 C10 C11 -99.3(2) no
C9 Fe20 C11 C10 70.9(1) no
C9 C8 Fe20 C10 127.3(2) no
C9 C8 Fe20 C11 97.7(1) no
C9 C8 Fe20 C21 24.6(2) no
C9 C8 Fe20 C23 -179.9(1) no
C9 C8 Fe20 C25 -85.1(1) no
C9 C8 C10 C11 -2.8(3) no
C10 C8 Fe20 C11 -29.6(1) no
C10 C8 Fe20 C21 -102.7(2) no
C10 C8 Fe20 C23 52.9(2) no
C10 C8 Fe20 C25 147.6(1) no
C10 C11 Fe20 C21 164.1(2) no
C10 C11 Fe20 C23 -93.9(2) no
C10 C11 Fe20 C25 16.4(5) no
C11 C10 Fe20 C21 -20.3(2) no
C11 C10 Fe20 C23 89.4(2) no
C11 C10 Fe20 C25 -175.7(2) no
C32 Fe43 C34 C35 -126.2(2) no
C32 Fe43 C34 C36 118.2(2) no
C32 Fe43 C35 C34 33.8(2) no
C32 C33 Fe43 C34 -31.4(1) no
C32 C33 Fe43 C35 -72.5(1) no
C32 C33 Fe43 C44 94.1(1) no
C32 C33 Fe43 C46 -164.0(1) no
C32 C33 Fe43 C48 -12.7(5) no
C32 C34 Fe43 C33 30.7(1) no
C32 C34 Fe43 C35 126.2(2) no
C32 C34 Fe43 C44 -49.7(2) no
C32 C34 Fe43 C46 105.2(2) no
C32 C34 Fe43 C48 -145.0(1) no
C32 C34 C36 C38 -157.6(2) no
C33 Fe43 C32 C34 -130.6(2) no
C33 Fe43 C34 C35 -95.5(2) no
C33 Fe43 C34 C36 148.9(2) no
C33 Fe43 C35 C34 73.9(2) no
C33 C32 Fe43 C34 130.6(2) no
C33 C32 Fe43 C35 96.9(2) no
C33 C32 Fe43 C44 -88.5(2) no
C33 C32 Fe43 C46 20.5(2) no
C33 C32 Fe43 C48 176.4(1) no
C33 C32 C34 C35 1.7(3) no
C33 C32 C34 C36 -172.0(2) no
C34 C32 Fe43 C35 -33.7(1) no
C34 C32 Fe43 C44 140.9(1) no
C34 C32 Fe43 C46 -110.1(2) no
C34 C32 Fe43 C48 45.8(2) no
C34 C35 Fe43 C44 12.9(5) no
C34 C35 Fe43 C46 164.1(2) no
C34 C35 Fe43 C48 -94.6(2) no
C34 C36 C38 C39 -122.5(2) no
C34 C36 C38 C40 60.9(3) no
C35 Fe43 C34 C36 -115.6(3) no
C35 C34 Fe43 C44 -175.9(2) no
C35 C34 Fe43 C46 -21.1(2) no
C35 C34 Fe43 C48 88.7(2) no
C35 C34 C36 C38 29.1(3) no
C36 C34 Fe43 C44 68.5(2) no
C36 C34 Fe43 C46 -136.6(2) no
C36 C34 Fe43 C48 -26.8(2) no
C36 C38 Fe50 C39 114.0(2) no
C36 C38 Fe50 C40 -118.1(3) no
C36 C38 Fe50 C41 -147.9(2) no
C36 C38 Fe50 C51 137.1(2) no
C36 C38 Fe50 C53 -69.9(2) no
C36 C38 Fe50 C55 28.1(2) no
C36 C38 C40 C41 175.0(2) no
C38 Fe50 C40 C41 -132.3(2) no
C38 Fe50 C41 C40 30.0(1) no
C38 C39 Fe50 C40 -32.4(1) no
C38 C39 Fe50 C41 -71.9(1) no
C38 C39 Fe50 C51 -163.5(1) no
C38 C39 Fe50 C53 -11.9(4) no
C38 C39 Fe50 C55 97.6(1) no
C38 C40 Fe50 C39 33.1(1) no
C38 C40 Fe50 C41 132.3(2) no
C38 C40 Fe50 C51 113.5(2) no
C38 C40 Fe50 C53 -141.4(2) no
C38 C40 Fe50 C55 -45.0(2) no
C39 Fe50 C38 C40 -127.9(2) no
C39 Fe50 C40 C41 -99.2(1) no
C39 Fe50 C41 C40 71.0(1) no
C39 C38 Fe50 C40 127.9(2) no
C39 C38 Fe50 C41 98.1(1) no
C39 C38 Fe50 C51 23.1(2) no
C39 C38 Fe50 C53 176.1(1) no
C39 C38 Fe50 C55 -85.9(1) no
C39 C38 C40 C41 -1.7(3) no
C40 C38 Fe50 C41 -29.8(1) no
C40 C38 Fe50 C51 -104.8(2) no
C40 C38 Fe50 C53 48.2(2) no
C40 C38 Fe50 C55 146.2(2) no
C40 C41 Fe50 C51 165.8(1) no
C40 C41 Fe50 C53 -95.3(1) no
C40 C41 Fe50 C55 10.3(6) no
C41 C40 Fe50 C51 -18.8(2) no
C41 C40 Fe50 C53 86.2(1) no
C41 C40 Fe50 C55 -177.3(1) no
